data_2208939
loop_
_publ_author_name
'Ray J. Butcher'
'Yathirajan, H. S.'
'Sarojini, B. K.'
'Narayana, B.'
'Indira, J.'

_publ_section_title
;
 2,6-Bis(4-methoxybenzylidene)cyclohexanone
;
_journal_coeditor_code LH2033
_journal_issue 5
_journal_name_full 'Acta Crystallographica Section E'
_journal_page_first o1910
_journal_page_last o1912
_journal_paper_doi 10.1107/S160053680601275X
_journal_volume 62
_journal_year 2006
_chemical_formula_iupac 'C22 H22 O3'
_chemical_formula_moiety 'C22 H22 O3'
_chemical_formula_sum 'C22 H22 O3'
_chemical_formula_weight 334.40
_chemical_name_systematic
;
2,6-Bis(4-methoxybenzylidene)cyclohexanone
;
_space_group_IT_number 14
_symmetry_cell_setting monoclinic
_symmetry_space_group_name_Hall '-P 2ybc'
_symmetry_space_group_name_H-M 'P 1 21/c 1'
_atom_sites_solution_hydrogens geom
_atom_sites_solution_primary direct
_atom_sites_solution_secondary difmap
_audit_creation_method SHELXL-97
_cell_angle_alpha 90.00
_cell_angle_beta 100.074(3)
_cell_angle_gamma 90.00
_cell_formula_units_Z 4
_cell_length_a 8.8748(17)
_cell_length_b 9.3854(18)
_cell_length_c 20.698(4)
_cell_measurement_reflns_used 5994
_cell_measurement_temperature 103(2)
_cell_measurement_theta_max 30.42
_cell_measurement_theta_min 2.33
_cell_volume 1697.4(6)
_computing_cell_refinement 'SAINT-Plus (Bruker, 1999)'
_computing_data_collection 'SMART (Bruker, 1998)'
_computing_data_reduction SAINT-Plus
_computing_molecular_graphics 'SHELXTL (Bruker, 1999)'
_computing_publication_material SHELXTL
_computing_structure_refinement 'SHELXL97 (Sheldrick, 1997)'
_computing_structure_solution 'SHELXS97 (Sheldrick, 1990)'
_diffrn_ambient_temperature 103(2)
_diffrn_measured_fraction_theta_full 0.994
_diffrn_measured_fraction_theta_max 0.939
_diffrn_measurement_device_type 'Bruker SMART 1K CCD area-detector'
_diffrn_measurement_method '\f and \w'
_diffrn_radiation_monochromator graphite
_diffrn_radiation_source 'fine-focus sealed tube'
_diffrn_radiation_type MoK\a
_diffrn_radiation_wavelength 0.71073
_diffrn_reflns_av_R_equivalents 0.0306
_diffrn_reflns_av_sigmaI/netI 0.0313
_diffrn_reflns_limit_h_max 12
_diffrn_reflns_limit_h_min -12
_diffrn_reflns_limit_k_max 13
_diffrn_reflns_limit_k_min -13
_diffrn_reflns_limit_l_max 26
_diffrn_reflns_limit_l_min -28
_diffrn_reflns_number 19115
_diffrn_reflns_theta_full 30.76
_diffrn_reflns_theta_max 30.76
_diffrn_reflns_theta_min 2.33
_diffrn_standards_decay_% 0
_diffrn_standards_number 0
_exptl_absorpt_coefficient_mu 0.086
_exptl_absorpt_correction_T_max 1.000
_exptl_absorpt_correction_T_min 0.635
_exptl_absorpt_correction_type multi-scan
_exptl_absorpt_process_details '(SADABS; Sheldrick, 1996)'
_exptl_crystal_colour colorless
_exptl_crystal_density_diffrn 1.308
_exptl_crystal_density_method 'not measured'
_exptl_crystal_description chunk
_exptl_crystal_F_000 712
_exptl_crystal_size_max 0.45
_exptl_crystal_size_mid 0.35
_exptl_crystal_size_min 0.27
_refine_diff_density_max 0.394
_refine_diff_density_min -0.214
_refine_ls_extinction_expression Fc^*^=kFc[1+0.001xFc^2^\l^3^/sin(2\q)]^-1/4^
_refine_ls_extinction_method none
_refine_ls_goodness_of_fit_ref 1.059
_refine_ls_hydrogen_treatment constr
_refine_ls_matrix_type full
_refine_ls_number_parameters 229
_refine_ls_number_reflns 4979
_refine_ls_number_restraints 0
_refine_ls_restrained_S_all 1.059
_refine_ls_R_factor_all 0.0552
_refine_ls_R_factor_gt 0.0423
_refine_ls_shift/su_max 0.000
_refine_ls_shift/su_mean 0.000
_refine_ls_structure_factor_coef Fsqd
_refine_ls_weighting_details 'calc w=1/[\s^2^(Fo^2^)+(0.0601P)^2^+0.3366P] where P=(Fo^2^+2Fc^2^)/3'
_refine_ls_weighting_scheme calc
_refine_ls_wR_factor_gt 0.1088
_refine_ls_wR_factor_ref 0.1164
_reflns_number_gt 3985
_reflns_number_total 4979
_reflns_threshold_expression I>2\s(I)
_cod_data_source_file lh2033.cif
_cod_data_source_block I
_cod_depositor_comments
;
The following automatic conversions were performed:
'_symmetry_cell_setting' value 'Monoclinic' changed to 'monoclinic'
according to '/home/saulius/struct/CIF-dictionaries/cif_core.dic'
dictionary named 'cif_core.dic' version 2.4.1 from 2010-06-29.

Automatic conversion script
Id: cif_fix_enum 1527 2010-12-29 10:47:43Z saulius 

The following automatic conversions were performed:

'_symmetry_cell_setting' value 'Monoclinic' changed to 'monoclinic'
according to /home/saulius/struct/CIF-dictionaries/cif_core.dic
dictionary named 'cif_core.dic' version 2.4.1 from 2010-06-29.

Automatic conversion script
Id: cif_fix_values 1715 2011-07-08 13:25:40Z adriana 
;
_cod_original_cell_volume 1697.5(6)
_cod_original_sg_symbol_H-M 'P 21/c'
_cod_database_code 2208939
_cod_database_fobs_code 2208939

loop_
_symmetry_equiv_pos_as_xyz
'x, y, z'
'-x, y+1/2, -z+1/2'
'-x, -y, -z'
'x, -y-1/2, z-1/2'

loop_
_atom_site_type_symbol
_atom_site_label
_atom_site_fract_x
_atom_site_fract_y
_atom_site_fract_z
_atom_site_U_iso_or_equiv
_atom_site_adp_type
_atom_site_calc_flag
_atom_site_refinement_flags
_atom_site_occupancy
O O1 0.13320(9) 0.69888(8) 0.02693(4) 0.02383(18) Uani d . 1
O O1A 0.48340(9) 0.50488(8) 0.41441(4) 0.02302(18) Uani d . 1
O O1B 0.08119(10) 0.44077(9) -0.36202(4) 0.02632(19) Uani d . 1
C C1 0.19480(12) 0.58159(11) 0.02571(5) 0.0182(2) Uani d . 1
C C2 0.26451(12) 0.50782(11) 0.08817(5) 0.0182(2) Uani d . 1
C C3 0.32304(13) 0.35694(11) 0.08520(5) 0.0223(2) Uani d . 1
H H3A 0.2983 0.3033 0.1220 0.027 Uiso calc R 1
H H3B 0.4336 0.3590 0.0893 0.027 Uiso calc R 1
C C4 0.25510(14) 0.28144(11) 0.02172(6) 0.0242(2) Uani d . 1
H H4A 0.1462 0.2678 0.0201 0.029 Uiso calc R 1
H H4B 0.3020 0.1883 0.0206 0.029 Uiso calc R 1
C C5 0.28126(14) 0.36793(12) -0.03765(6) 0.0241(2) Uani d . 1
H H5A 0.3903 0.3804 -0.0363 0.029 Uiso calc R 1
H H5B 0.2402 0.3164 -0.0775 0.029 Uiso calc R 1
C C6 0.20544(12) 0.51180(11) -0.03882(5) 0.0187(2) Uani d . 1
C C1A 0.26939(12) 0.58510(11) 0.14364(5) 0.0179(2) Uani d . 1
H H1AA 0.2249 0.6748 0.1367 0.022 Uiso calc R 1
C C2A 0.33148(11) 0.55433(11) 0.21247(5) 0.0171(2) Uani d . 1
C C3A 0.29840(12) 0.65281(11) 0.25948(5) 0.0187(2) Uani d . 1
H H3AA 0.2400 0.7328 0.2453 0.022 Uiso calc R 1
C C4A 0.34990(12) 0.63425(11) 0.32585(5) 0.0190(2) Uani d . 1
H H4AA 0.3258 0.7009 0.3557 0.023 Uiso calc R 1
C C5A 0.43829(12) 0.51519(11) 0.34800(5) 0.0177(2) Uani d . 1
C C6A 0.47407(12) 0.41635(11) 0.30274(5) 0.0190(2) Uani d . 1
H H6AA 0.5328 0.3368 0.3172 0.023 Uiso calc R 1
C C7A 0.42213(12) 0.43651(11) 0.23607(5) 0.0188(2) Uani d . 1
H H7AA 0.4480 0.3704 0.2064 0.023 Uiso calc R 1
C C8A 0.59677(13) 0.39951(12) 0.43790(6) 0.0231(2) Uani d . 1
H H8AA 0.6235 0.4061 0.4848 0.035 Uiso calc R 1
H H8AB 0.6862 0.4155 0.4186 0.035 Uiso calc R 1
H H8AC 0.5565 0.3064 0.4260 0.035 Uiso calc R 1
C C1B 0.13932(12) 0.58198(11) -0.09346(5) 0.0184(2) Uani d . 1
H H1BA 0.0924 0.6675 -0.0859 0.022 Uiso calc R 1
C C2B 0.12992(12) 0.54445(11) -0.16274(5) 0.0179(2) Uani d . 1
C C3B 0.23403(13) 0.45585(11) -0.18796(5) 0.0215(2) Uani d . 1
H H3BA 0.3169 0.4173 -0.1596 0.026 Uiso calc R 1
C C4B 0.21453(13) 0.42554(11) -0.25429(6) 0.0225(2) Uani d . 1
H H4BA 0.2843 0.3666 -0.2700 0.027 Uiso calc R 1
C C5B 0.09146(13) 0.48226(11) -0.29801(5) 0.0204(2) Uani d . 1
C C6B -0.00982(12) 0.57496(11) -0.27492(5) 0.0202(2) Uani d . 1
H H6BA -0.0901 0.6162 -0.3037 0.024 Uiso calc R 1
C C7B 0.01123(12) 0.60477(11) -0.20801(5) 0.0192(2) Uani d . 1
H H7BA -0.0561 0.6671 -0.1928 0.023 Uiso calc R 1
C C8B -0.03756(15) 0.50225(14) -0.40948(6) 0.0282(3) Uani d . 1
H H8BA -0.0411 0.4553 -0.4509 0.042 Uiso calc R 1
H H8BB -0.0172 0.6018 -0.4142 0.042 Uiso calc R 1
H H8BC -0.1341 0.4909 -0.3952 0.042 Uiso calc R 1

loop_
_atom_site_aniso_label
_atom_site_aniso_U_11
_atom_site_aniso_U_22
_atom_site_aniso_U_33
_atom_site_aniso_U_12
_atom_site_aniso_U_13
_atom_site_aniso_U_23
O1 0.0296(4) 0.0199(4) 0.0201(4) 0.0054(3) -0.0011(3) -0.0009(3)
O1A 0.0276(4) 0.0260(4) 0.0148(4) 0.0065(3) 0.0020(3) -0.0009(3)
O1B 0.0355(5) 0.0271(4) 0.0163(4) 0.0001(3) 0.0044(3) -0.0022(3)
C1 0.0187(5) 0.0181(5) 0.0167(5) -0.0008(4) 0.0004(4) -0.0004(4)
C2 0.0185(5) 0.0184(5) 0.0167(5) -0.0010(4) 0.0007(4) 0.0013(4)
C3 0.0284(5) 0.0185(5) 0.0180(5) 0.0029(4) -0.0017(4) 0.0003(4)
C4 0.0337(6) 0.0156(5) 0.0210(5) 0.0024(4) -0.0019(5) 0.0002(4)
C5 0.0322(6) 0.0198(5) 0.0193(5) 0.0053(4) 0.0022(4) -0.0013(4)
C6 0.0196(5) 0.0169(5) 0.0192(5) -0.0013(4) 0.0018(4) -0.0003(4)
C1A 0.0184(5) 0.0174(4) 0.0177(5) 0.0003(4) 0.0021(4) 0.0017(4)
C2A 0.0166(5) 0.0178(5) 0.0168(5) -0.0012(3) 0.0028(4) 0.0001(4)
C3A 0.0193(5) 0.0165(5) 0.0204(5) 0.0008(4) 0.0034(4) 0.0003(4)
C4A 0.0201(5) 0.0181(5) 0.0194(5) 0.0002(4) 0.0047(4) -0.0021(4)
C5A 0.0175(5) 0.0201(5) 0.0156(5) -0.0012(4) 0.0029(4) -0.0008(4)
C6A 0.0201(5) 0.0189(5) 0.0172(5) 0.0033(4) 0.0015(4) -0.0004(4)
C7A 0.0195(5) 0.0191(5) 0.0175(5) 0.0018(4) 0.0027(4) -0.0024(4)
C8A 0.0272(5) 0.0237(5) 0.0172(5) 0.0041(4) 0.0005(4) 0.0012(4)
C1B 0.0197(5) 0.0170(5) 0.0184(5) -0.0015(4) 0.0033(4) -0.0007(4)
C2B 0.0203(5) 0.0163(4) 0.0171(5) -0.0029(4) 0.0030(4) 0.0008(4)
C3B 0.0221(5) 0.0214(5) 0.0206(5) 0.0007(4) 0.0030(4) 0.0012(4)
C4B 0.0264(5) 0.0203(5) 0.0219(5) 0.0010(4) 0.0069(4) -0.0011(4)
C5B 0.0258(5) 0.0194(5) 0.0165(5) -0.0056(4) 0.0048(4) -0.0010(4)
C6B 0.0203(5) 0.0210(5) 0.0186(5) -0.0033(4) 0.0013(4) 0.0012(4)
C7B 0.0201(5) 0.0180(5) 0.0199(5) -0.0019(4) 0.0047(4) 0.0005(4)
C8B 0.0336(6) 0.0342(6) 0.0165(5) -0.0046(5) 0.0033(5) 0.0011(4)

loop_
_atom_type_symbol
_atom_type_description
_atom_type_scat_dispersion_real
_atom_type_scat_dispersion_imag
_atom_type_scat_source
C C 0.0033 0.0016 'International Tables Vol C Tables 4.2.6.8 and 6.1.1.4'
H H 0.0000 0.0000 'International Tables Vol C Tables 4.2.6.8 and 6.1.1.4'
O O 0.0106 0.0060 'International Tables Vol C Tables 4.2.6.8 and 6.1.1.4'

loop_
_geom_angle_atom_site_label_1
_geom_angle_atom_site_label_2
_geom_angle_atom_site_label_3
_geom_angle
_geom_angle_publ_flag
C5A O1A C8A 117.04(8) ?
C5B O1B C8B 117.79(9) ?
O1 C1 C2 120.80(9) y
O1 C1 C6 120.28(9) y
C2 C1 C6 118.89(9) y
C1A C2 C1 115.53(9) y
C1A C2 C3 125.18(10) ?
C1 C2 C3 119.29(9) ?
C2 C3 C4 112.58(9) ?
C2 C3 H3A 109.1 ?
C4 C3 H3A 109.1 ?
C2 C3 H3B 109.1 ?
C4 C3 H3B 109.1 ?
H3A C3 H3B 107.8 ?
C3 C4 C5 110.80(9) ?
C3 C4 H4A 109.5 ?
C5 C4 H4A 109.5 ?
C3 C4 H4B 109.5 ?
C5 C4 H4B 109.5 ?
H4A C4 H4B 108.1 ?
C6 C5 C4 111.09(9) ?
C6 C5 H5A 109.4 ?
C4 C5 H5A 109.4 ?
C6 C5 H5B 109.4 ?
C4 C5 H5B 109.4 ?
H5A C5 H5B 108.0 ?
C1B C6 C1 116.43(9) y
C1B C6 C5 125.29(10) ?
C1 C6 C5 118.21(9) ?
C2 C1A C2A 132.17(10) ?
C2 C1A H1AA 113.9 ?
C2A C1A H1AA 113.9 ?
C7A C2A C3A 116.89(10) ?
C7A C2A C1A 126.10(9) ?
C3A C2A C1A 117.01(9) ?
C4A C3A C2A 122.09(10) ?
C4A C3A H3AA 119.0 ?
C2A C3A H3AA 119.0 ?
C3A C4A C5A 119.80(10) ?
C3A C4A H4AA 120.1 ?
C5A C4A H4AA 120.1 ?
O1A C5A C6A 124.61(9) ?
O1A C5A C4A 115.86(9) ?
C6A C5A C4A 119.54(10) ?
C7A C6A C5A 120.13(10) ?
C7A C6A H6AA 119.9 ?
C5A C6A H6AA 119.9 ?
C6A C7A C2A 121.54(10) ?
C6A C7A H7AA 119.2 ?
C2A C7A H7AA 119.2 ?
O1A C8A H8AA 109.5 ?
O1A C8A H8AB 109.5 ?
H8AA C8A H8AB 109.5 ?
O1A C8A H8AC 109.5 ?
H8AA C8A H8AC 109.5 ?
H8AB C8A H8AC 109.5 ?
C6 C1B C2B 130.12(10) ?
C6 C1B H1BA 114.9 ?
C2B C1B H1BA 114.9 ?
C7B C2B C3B 117.11(10) ?
C7B C2B C1B 117.71(9) ?
C3B C2B C1B 125.15(10) ?
C4B C3B C2B 120.85(10) ?
C4B C3B H3BA 119.6 ?
C2B C3B H3BA 119.6 ?
C3B C4B C5B 120.85(10) ?
C3B C4B H4BA 119.6 ?
C5B C4B H4BA 119.6 ?
O1B C5B C6B 124.87(10) ?
O1B C5B C4B 115.53(10) ?
C6B C5B C4B 119.60(10) ?
C7B C6B C5B 118.93(10) ?
C7B C6B H6BA 120.5 ?
C5B C6B H6BA 120.5 ?
C6B C7B C2B 122.55(10) ?
C6B C7B H7BA 118.7 ?
C2B C7B H7BA 118.7 ?
O1B C8B H8BA 109.5 ?
O1B C8B H8BB 109.5 ?
H8BA C8B H8BB 109.5 ?
O1B C8B H8BC 109.5 ?
H8BA C8B H8BC 109.5 ?
H8BB C8B H8BC 109.5 ?

loop_
_geom_bond_atom_site_label_1
_geom_bond_atom_site_label_2
_geom_bond_distance
_geom_bond_publ_flag
O1 C1 1.2313(13) y
O1A C5A 1.3663(13) ?
O1A C8A 1.4338(13) ?
O1B C5B 1.3686(13) ?
O1B C8B 1.4305(15) ?
C1 C2 1.5014(15) y
C1 C6 1.5053(15) y
C2 C1A 1.3523(15) y
C2 C3 1.5132(15) ?
C3 C4 1.5216(15) ?
C3 H3A 0.9700 ?
C3 H3B 0.9700 ?
C4 C5 1.5239(16) ?
C4 H4A 0.9700 ?
C4 H4B 0.9700 ?
C5 C6 1.5070(15) ?
C5 H5A 0.9700 ?
C5 H5B 0.9700 ?
C6 C1B 1.3508(15) y
C1A C2A 1.4636(15) ?
C1A H1AA 0.9300 ?
C2A C7A 1.4039(14) ?
C2A C3A 1.4097(14) ?
C3A C4A 1.3807(15) ?
C3A H3AA 0.9300 ?
C4A C5A 1.3958(15) ?
C4A H4AA 0.9300 ?
C5A C6A 1.3939(14) ?
C6A C7A 1.3893(15) ?
C6A H6AA 0.9300 ?
C7A H7AA 0.9300 ?
C8A H8AA 0.9600 ?
C8A H8AB 0.9600 ?
C8A H8AC 0.9600 ?
C1B C2B 1.4648(15) ?
C1B H1BA 0.9300 ?
C2B C7B 1.4009(15) ?
C2B C3B 1.4094(15) ?
C3B C4B 1.3830(16) ?
C3B H3BA 0.9300 ?
C4B C5B 1.3962(16) ?
C4B H4BA 0.9300 ?
C5B C6B 1.3941(15) ?
C6B C7B 1.3931(15) ?
C6B H6BA 0.9300 ?
C7B H7BA 0.9300 ?
C8B H8BA 0.9600 ?
C8B H8BB 0.9600 ?
C8B H8BC 0.9600 ?

loop_
_geom_hbond_atom_site_label_D
_geom_hbond_atom_site_label_H
_geom_hbond_atom_site_label_A
_geom_hbond_site_symmetry_A
_geom_hbond_distance_DH
_geom_hbond_distance_HA
_geom_hbond_distance_DA
_geom_hbond_angle_DHA
C4 H4A O1 3_565 0.97 2.52 3.4220(16) 155
C8A H8AA O1A 3_666 0.96 2.58 3.3789(15) 141

loop_
_geom_torsion_atom_site_label_1
_geom_torsion_atom_site_label_2
_geom_torsion_atom_site_label_3
_geom_torsion_atom_site_label_4
_geom_torsion
O1 C1 C2 C1A -6.98(15)
C6 C1 C2 C1A 171.22(9)
O1 C1 C2 C3 173.09(10)
C6 C1 C2 C3 -8.72(14)
C1A C2 C3 C4 160.36(11)
C1 C2 C3 C4 -19.71(14)
C2 C3 C4 C5 54.58(13)
C3 C4 C5 C6 -61.02(13)
O1 C1 C6 C1B -2.51(15)
C2 C1 C6 C1B 179.28(9)
O1 C1 C6 C5 -179.72(10)
C2 C1 C6 C5 2.08(14)
C4 C5 C6 C1B -144.72(11)
C4 C5 C6 C1 32.21(14)
C1 C2 C1A C2A -177.62(10)
C3 C2 C1A C2A 2.31(19)
C2 C1A C2A C7A 9.04(18)
C2 C1A C2A C3A -171.58(11)
C7A C2A C3A C4A -1.06(15)
C1A C2A C3A C4A 179.50(9)
C2A C3A C4A C5A 0.31(16)
C8A O1A C5A C6A 11.52(15)
C8A O1A C5A C4A -168.72(9)
C3A C4A C5A O1A -179.57(9)
C3A C4A C5A C6A 0.21(15)
O1A C5A C6A C7A 179.82(10)
C4A C5A C6A C7A 0.07(16)
C5A C6A C7A C2A -0.87(16)
C3A C2A C7A C6A 1.33(15)
C1A C2A C7A C6A -179.28(10)
C1 C6 C1B C2B 179.64(10)
C5 C6 C1B C2B -3.38(18)
C6 C1B C2B C7B 156.95(11)
C6 C1B C2B C3B -25.27(17)
C7B C2B C3B C4B -2.82(15)
C1B C2B C3B C4B 179.39(10)
C2B C3B C4B C5B 0.19(16)
C8B O1B C5B C6B 3.29(15)
C8B O1B C5B C4B -176.42(9)
C3B C4B C5B O1B -177.81(10)
C3B C4B C5B C6B 2.46(16)
O1B C5B C6B C7B 177.97(9)
C4B C5B C6B C7B -2.33(15)
C5B C6B C7B C2B -0.42(15)
C3B C2B C7B C6B 2.95(15)
C1B C2B C7B C6B -179.08(9)

loop_
_cod_related_entry_id
_cod_related_entry_database
_cod_related_entry_code
1 ChemSpider 1267213
